data_4507356
loop_
_publ_author_name
'Sun, Di'
'Han, Lu-Lu'
'Yuan, Shuai'
'Deng, Yong-Kai'
'Xu, Meng-Zhen'
'Sun, Dao-Feng'

_publ_section_title
;
 Four New Cd(II) Coordination Polymers with Mixed Multidentate N-Donors
 and Biphenyl-Based Polycarboxylate Ligands: Syntheses, Structures, and
 Photoluminescent Properties
;
_journal_issue 1
_journal_name_full 'Crystal Growth &amp; Design'
_journal_page_first 377
_journal_paper_doi 10.1021/cg301573c
_journal_volume 13
_journal_year 2013
_chemical_formula_sum 'C26 H20 Cd N5 O6'
_chemical_formula_weight 610.87
_chemical_name_systematic
; 
 ? 
;
_space_group_IT_number 2
_symmetry_cell_setting triclinic
_symmetry_space_group_name_Hall '-P 1'
_symmetry_space_group_name_H-M 'P -1'
_atom_sites_solution_hydrogens geom
_atom_sites_solution_primary direct
_atom_sites_solution_secondary difmap
_audit_creation_method SHELXL-97
_cell_angle_alpha 105.473(3)
_cell_angle_beta 102.426(3)
_cell_angle_gamma 91.537(3)
_cell_formula_units_Z 2
_cell_length_a 9.814(3)
_cell_length_b 10.860(3)
_cell_length_c 12.606(4)
_cell_measurement_temperature 298(2)
_cell_volume 1259.4(7)
_computing_cell_refinement 'Bruker SMART'
_computing_data_collection 'Bruker SMART (Bruker, 2001)'
_computing_data_reduction 'Bruker SAINT+ (Bruker, 2001)'
_computing_molecular_graphics 'Bruker SHELXTL (Bruker, 2001)'
_computing_publication_material 'Bruker SHELXTL'
_computing_structure_refinement 'SHELXL-97 (Sheldrick, 2008)'
_computing_structure_solution 'SHELXS-97 (Sheldrick, 2008)'
_diffrn_ambient_temperature 298(2)
_diffrn_measured_fraction_theta_full 0.980
_diffrn_measured_fraction_theta_max 0.980
_diffrn_measurement_device_type 'Bruker-APEX-II CCD area detector'
_diffrn_radiation_monochromator graphite
_diffrn_radiation_source 'fine-focus sealed tube'
_diffrn_radiation_type MoK\a
_diffrn_radiation_wavelength 0.71073
_diffrn_reflns_av_R_equivalents 0.0248
_diffrn_reflns_av_sigmaI/netI 0.0425
_diffrn_reflns_limit_h_max 11
_diffrn_reflns_limit_h_min -11
_diffrn_reflns_limit_k_max 12
_diffrn_reflns_limit_k_min -11
_diffrn_reflns_limit_l_max 14
_diffrn_reflns_limit_l_min -14
_diffrn_reflns_number 8514
_diffrn_reflns_theta_full 25.00
_diffrn_reflns_theta_max 25.00
_diffrn_reflns_theta_min 2.76
_exptl_absorpt_coefficient_mu 0.919
_exptl_absorpt_correction_T_max 0.8376
_exptl_absorpt_correction_T_min 0.7274
_exptl_absorpt_correction_type multi-scan
_exptl_absorpt_process_details SADABS
_exptl_crystal_density_diffrn 1.611
_exptl_crystal_density_method 'not measured'
_exptl_crystal_F_000 614
_exptl_crystal_size_max 0.37
_exptl_crystal_size_mid 0.26
_exptl_crystal_size_min 0.20
_platon_squeeze_details
;
The SQUEEZE/PLATON procedure yielded total void volume and electron 
count of 81\%A^3^ and 19 e, respectively. This gives
9.5 electrons per formula. This number equals 1 molecule of unresolved solvent water. 
The fraction of solvent has been treated as a diffuse contribution 
to the overall scattering without specific atom positions.
;
_refine_diff_density_max 0.324
_refine_diff_density_min -0.349
_refine_diff_density_rms 0.068
_refine_ls_extinction_method none
_refine_ls_goodness_of_fit_ref 1.018
_refine_ls_hydrogen_treatment constr
_refine_ls_matrix_type full
_refine_ls_number_parameters 343
_refine_ls_number_reflns 4332
_refine_ls_number_restraints 0
_refine_ls_restrained_S_all 1.018
_refine_ls_R_factor_all 0.0364
_refine_ls_R_factor_gt 0.0302
_refine_ls_shift/su_max 0.001
_refine_ls_shift/su_mean 0.000
_refine_ls_structure_factor_coef Fsqd
_refine_ls_weighting_details 'calc w=1/[\s^2^(Fo^2^)+(0.0312P)^2^+0.0000P] where P=(Fo^2^+2Fc^2^)/3'
_refine_ls_weighting_scheme calc
_refine_ls_wR_factor_gt 0.0628
_refine_ls_wR_factor_ref 0.0645
_reflns_number_gt 3813
_reflns_number_total 4332
_reflns_threshold_expression >2sigma(I)
_cod_data_source_file cg301573c_si_002.cif
_cod_data_source_block p2
_cod_depositor_comments
;
The following automatic conversions were performed:

'_geom_bond_publ_flag' value 'Y' changed to 'y' according to
/home/saulius/struct/CIF-dictionaries/cif_core.dic dictionary named
'cif_core.dic' version 2.4.2 from 2011-04-26 (6
times).

'_geom_angle_publ_flag' value 'Y' changed to 'y' according
to /home/saulius/struct/CIF-dictionaries/cif_core.dic dictionary
named 'cif_core.dic' version 2.4.2 from 2011-04-26 (15 times).

Automatic conversion script
Id: cif_fix_values 1891 2012-01-12 08:04:46Z andrius 
;
_cod_original_sg_symbol_H-M p-1
_cod_database_code 4507356

loop_
_symmetry_equiv_pos_as_xyz
'x, y, z'
'-x, -y, -z'

loop_
_atom_site_label
_atom_site_type_symbol
_atom_site_fract_x
_atom_site_fract_y
_atom_site_fract_z
_atom_site_U_iso_or_equiv
_atom_site_adp_type
_atom_site_occupancy
_atom_site_symmetry_multiplicity
_atom_site_calc_flag
_atom_site_refinement_flags
Cd1 Cd 0.85510(2) 0.82909(2) 0.582718(17) 0.02606(8) Uani 1 1 d .
C1 C 0.9525(3) 0.7576(3) 0.3338(3) 0.0402(8) Uani 1 1 d .
H1 H 0.9672 0.8464 0.3506 0.048 Uiso 1 1 calc R
C2 C 0.9863(3) 0.6837(4) 0.2374(3) 0.0458(9) Uani 1 1 d .
H2 H 1.0215 0.7215 0.1896 0.055 Uiso 1 1 calc R
C3 C 0.9668(3) 0.5533(4) 0.2140(3) 0.0459(9) Uani 1 1 d .
H3A H 0.9895 0.5010 0.1498 0.055 Uiso 1 1 calc R
C4 C 0.9135(3) 0.4995(3) 0.2855(2) 0.0368(8) Uani 1 1 d .
H4 H 0.8992 0.4109 0.2703 0.044 Uiso 1 1 calc R
C5 C 0.8816(3) 0.5803(3) 0.3805(2) 0.0290(7) Uani 1 1 d .
C6 C 0.8237(3) 0.5325(3) 0.4618(2) 0.0268(7) Uani 1 1 d .
C7 C 0.7397(3) 0.5373(3) 0.6040(2) 0.0293(7) Uani 1 1 d .
C8 C 0.6859(3) 0.5747(3) 0.7071(3) 0.0325(7) Uani 1 1 d .
C9 C 0.7637(3) 0.6642(3) 0.8026(3) 0.0361(8) Uani 1 1 d .
H9 H 0.8496 0.7013 0.8012 0.043 Uiso 1 1 calc R
C10 C 0.7137(3) 0.6982(3) 0.8997(3) 0.0376(8) Uani 1 1 d .
H10 H 0.7674 0.7575 0.9637 0.045 Uiso 1 1 calc R
C11 C 0.5851(3) 0.6459(3) 0.9043(2) 0.0326(7) Uani 1 1 d .
C12 C 0.5079(3) 0.5578(3) 0.8075(3) 0.0407(8) Uani 1 1 d .
H12 H 0.4209 0.5223 0.8081 0.049 Uiso 1 1 calc R
C13 C 0.5573(3) 0.5215(3) 0.7102(3) 0.0391(8) Uani 1 1 d .
H13 H 0.5042 0.4613 0.6465 0.047 Uiso 1 1 calc R
C14 C 0.5637(4) 0.7659(3) 1.2100(3) 0.0495(9) Uani 1 1 d .
H14 H 0.6256 0.7972 1.2802 0.059 Uiso 1 1 calc R
C15 C 0.6183(4) 0.7308(3) 1.1151(3) 0.0441(8) Uani 1 1 d .
H15 H 0.7147 0.7390 1.1226 0.053 Uiso 1 1 calc R
C16 C 0.5301(3) 0.6836(3) 1.0089(3) 0.0358(7) Uani 1 1 d .
C17 C 0.3884(4) 0.6759(3) 1.0052(3) 0.0475(9) Uani 1 1 d .
H17 H 0.3236 0.6462 0.9362 0.057 Uiso 1 1 calc R
C18 C 0.3438(4) 0.7126(4) 1.1047(3) 0.0544(10) Uani 1 1 d .
H18 H 0.2479 0.7055 1.1000 0.065 Uiso 1 1 calc R
C19 C 0.6294(3) 0.8923(3) 0.6785(2) 0.0278(7) Uani 1 1 d .
C20 C 0.5238(3) 0.9144(3) 0.7505(2) 0.0261(6) Uani 1 1 d .
C21 C 0.5674(3) 0.9611(3) 0.8667(2) 0.0256(6) Uani 1 1 d .
H21 H 0.6623 0.9838 0.8989 0.031 Uiso 1 1 calc R
C22 C 0.4749(3) 0.9753(3) 0.9369(2) 0.0250(6) Uani 1 1 d .
C23 C 0.3334(3) 0.9419(3) 0.8859(2) 0.0275(7) Uani 1 1 d .
H23 H 0.2690 0.9480 0.9311 0.033 Uiso 1 1 calc R
C24 C 0.2861(3) 0.8999(3) 0.7694(2) 0.0242(6) Uani 1 1 d .
C25 C 0.3822(3) 0.8856(3) 0.7015(2) 0.0252(6) Uani 1 1 d .
H25 H 0.3514 0.8566 0.6232 0.030 Uiso 1 1 calc R
C26 C 0.1317(3) 0.8703(3) 0.7173(2) 0.0271(7) Uani 1 1 d .
O1 O 0.75628(19) 0.9307(2) 0.72629(16) 0.0381(5) Uani 1 1 d .
O1W O 0.7945(2) 0.9879(2) 0.4998(2) 0.0534(7) Uani 1 1 d .
H1WA H 0.7537 1.0460 0.5378 0.064 Uiso 1 1 d R
H1WB H 0.8306 1.0189 0.4559 0.064 Uiso 1 1 d R
O2 O 0.5929(2) 0.8330(2) 0.57640(17) 0.0409(6) Uani 1 1 d .
O2W O 0.3558(2) 0.80672(19) 0.41453(16) 0.0368(5) Uani 1 1 d .
H2WA H 0.3833 0.7810 0.3535 0.044 Uiso 1 1 d R
H2WB H 0.4405 0.8323 0.4487 0.044 Uiso 1 1 d R
O3 O 0.08456(19) 0.9008(2) 0.62623(16) 0.0362(5) Uani 1 1 d .
O4 O 0.0558(2) 0.8188(2) 0.76250(18) 0.0409(5) Uani 1 1 d .
N1 N 0.8997(2) 0.7080(2) 0.4042(2) 0.0316(6) Uani 1 1 d .
N2 N 0.7981(2) 0.6138(2) 0.55666(19) 0.0280(6) Uani 1 1 d .
N3 N 0.7342(3) 0.4167(3) 0.5405(2) 0.0377(6) Uani 1 1 d .
H3 H 0.7010 0.3510 0.5559 0.045 Uiso 1 1 calc R
N4 N 0.7876(3) 0.4106(2) 0.4484(2) 0.0363(6) Uani 1 1 d .
N5 N 0.4279(3) 0.7573(3) 1.2065(2) 0.0481(7) Uani 1 1 d .

loop_
_atom_site_aniso_label
_atom_site_aniso_U_11
_atom_site_aniso_U_22
_atom_site_aniso_U_33
_atom_site_aniso_U_23
_atom_site_aniso_U_13
_atom_site_aniso_U_12
Cd1 0.02251(11) 0.02839(14) 0.02811(13) 0.00538(10) 0.01086(8) 0.00110(8)
C1 0.0435(18) 0.040(2) 0.044(2) 0.0160(17) 0.0188(16) 0.0012(15)
C2 0.052(2) 0.055(3) 0.042(2) 0.0199(19) 0.0263(17) 0.0086(18)
C3 0.052(2) 0.058(3) 0.0325(19) 0.0102(18) 0.0217(16) 0.0177(18)
C4 0.0450(18) 0.0324(19) 0.0329(18) 0.0044(15) 0.0141(15) 0.0095(15)
C5 0.0256(15) 0.035(2) 0.0255(16) 0.0074(14) 0.0048(12) 0.0046(13)
C6 0.0267(14) 0.0281(18) 0.0250(16) 0.0053(13) 0.0074(12) 0.0028(13)
C7 0.0322(16) 0.0279(19) 0.0275(16) 0.0058(14) 0.0088(13) 0.0004(13)
C8 0.0383(17) 0.0288(18) 0.0358(18) 0.0120(15) 0.0157(14) 0.0050(14)
C9 0.0362(17) 0.037(2) 0.0385(19) 0.0132(16) 0.0142(15) 0.0006(15)
C10 0.0417(18) 0.039(2) 0.0335(18) 0.0080(15) 0.0138(15) 0.0025(15)
C11 0.0408(17) 0.0328(19) 0.0292(17) 0.0109(14) 0.0151(14) 0.0088(14)
C12 0.0431(18) 0.041(2) 0.043(2) 0.0091(17) 0.0244(16) 0.0012(16)
C13 0.0424(18) 0.038(2) 0.0344(18) 0.0050(16) 0.0107(15) -0.0059(15)
C14 0.066(2) 0.052(2) 0.035(2) 0.0145(18) 0.0176(18) 0.0116(19)
C15 0.049(2) 0.049(2) 0.040(2) 0.0157(17) 0.0160(16) 0.0112(17)
C16 0.0472(19) 0.0335(19) 0.0336(18) 0.0133(15) 0.0188(15) 0.0074(15)
C17 0.049(2) 0.056(2) 0.039(2) 0.0079(18) 0.0212(17) -0.0017(18)
C18 0.054(2) 0.061(3) 0.053(2) 0.010(2) 0.031(2) 0.0046(19)
C19 0.0263(15) 0.0363(19) 0.0268(17) 0.0139(14) 0.0114(13) 0.0095(13)
C20 0.0232(14) 0.0319(18) 0.0256(16) 0.0089(13) 0.0090(12) 0.0060(12)
C21 0.0184(13) 0.0331(18) 0.0248(15) 0.0084(13) 0.0035(12) 0.0028(12)
C22 0.0248(14) 0.0289(17) 0.0224(15) 0.0080(13) 0.0066(12) 0.0034(12)
C23 0.0252(14) 0.0360(18) 0.0261(16) 0.0110(14) 0.0130(12) 0.0039(13)
C24 0.0242(14) 0.0248(17) 0.0226(15) 0.0046(13) 0.0060(12) 0.0017(12)
C25 0.0262(14) 0.0291(17) 0.0198(15) 0.0046(13) 0.0069(12) 0.0041(13)
C26 0.0249(14) 0.0214(17) 0.0321(17) -0.0010(13) 0.0111(13) 0.0032(12)
O1 0.0223(10) 0.0599(16) 0.0315(12) 0.0076(11) 0.0110(9) 0.0055(10)
O1W 0.0653(16) 0.0568(16) 0.0665(16) 0.0393(13) 0.0444(13) 0.0342(13)
O2 0.0343(12) 0.0620(16) 0.0246(12) 0.0040(11) 0.0126(9) 0.0070(11)
O2W 0.0382(12) 0.0435(14) 0.0301(12) 0.0074(10) 0.0145(9) 0.0029(10)
O3 0.0236(10) 0.0541(15) 0.0304(12) 0.0159(11) 0.0004(9) -0.0006(10)
O4 0.0276(11) 0.0532(15) 0.0444(13) 0.0147(12) 0.0136(10) -0.0030(10)
N1 0.0333(13) 0.0325(16) 0.0303(14) 0.0075(12) 0.0120(11) 0.0019(11)
N2 0.0294(13) 0.0265(15) 0.0283(14) 0.0052(11) 0.0099(11) 0.0036(11)
N3 0.0482(16) 0.0314(17) 0.0383(16) 0.0104(13) 0.0197(13) -0.0012(13)
N4 0.0485(16) 0.0312(16) 0.0305(15) 0.0050(12) 0.0167(12) 0.0024(13)
N5 0.066(2) 0.0467(19) 0.0407(18) 0.0149(15) 0.0272(16) 0.0133(16)

loop_
_atom_type_symbol
_atom_type_description
_atom_type_scat_dispersion_real
_atom_type_scat_dispersion_imag
_atom_type_scat_source
C C 0.0033 0.0016 'International Tables Vol C Tables 4.2.6.8 and 6.1.1.4'
H H 0.0000 0.0000 'International Tables Vol C Tables 4.2.6.8 and 6.1.1.4'
Cd Cd -0.8075 1.2024 'International Tables Vol C Tables 4.2.6.8 and 6.1.1.4'
N N 0.0061 0.0033 'International Tables Vol C Tables 4.2.6.8 and 6.1.1.4'
O O 0.0106 0.0060 'International Tables Vol C Tables 4.2.6.8 and 6.1.1.4'

loop_
_geom_angle_atom_site_label_1
_geom_angle_atom_site_label_2
_geom_angle_atom_site_label_3
_geom_angle
_geom_angle_site_symmetry_1
_geom_angle_site_symmetry_3
_geom_angle_publ_flag
O3 Cd1 O1W 91.33(8) 1_655 . y
O3 Cd1 O1 109.01(7) 1_655 . y
O1W Cd1 O1 88.46(8) . . y
O3 Cd1 N2 118.26(8) 1_655 . y
O1W Cd1 N2 140.26(9) . . y
O1 Cd1 N2 104.33(8) . . y
O3 Cd1 N1 84.82(8) 1_655 . y
O1W Cd1 N1 87.28(8) . . y
O1 Cd1 N1 165.63(7) . . y
N2 Cd1 N1 71.02(8) . . y
O3 Cd1 O2 158.79(8) 1_655 . y
O1W Cd1 O2 77.42(8) . . y
O1 Cd1 O2 53.51(7) . . y
N2 Cd1 O2 80.56(8) . . y
N1 Cd1 O2 112.14(7) . . y
N1 C1 C2 123.1(3) . . ?
N1 C1 H1 118.4 . . ?
C2 C1 H1 118.4 . . ?
C3 C2 C1 118.3(3) . . ?
C3 C2 H2 120.9 . . ?
C1 C2 H2 120.9 . . ?
C2 C3 C4 119.8(3) . . ?
C2 C3 H3A 120.1 . . ?
C4 C3 H3A 120.1 . . ?
C3 C4 C5 118.5(3) . . ?
C3 C4 H4 120.8 . . ?
C5 C4 H4 120.8 . . ?
N1 C5 C4 122.3(3) . . ?
N1 C5 C6 115.0(3) . . ?
C4 C5 C6 122.7(3) . . ?
N4 C6 N2 114.3(2) . . ?
N4 C6 C5 124.1(3) . . ?
N2 C6 C5 121.6(3) . . ?
N2 C7 N3 108.5(3) . . ?
N2 C7 C8 127.5(3) . . ?
N3 C7 C8 124.1(3) . . ?
C9 C8 C13 119.3(3) . . ?
C9 C8 C7 120.0(3) . . ?
C13 C8 C7 120.7(3) . . ?
C10 C9 C8 119.9(3) . . ?
C10 C9 H9 120.0 . . ?
C8 C9 H9 120.0 . . ?
C9 C10 C11 121.6(3) . . ?
C9 C10 H10 119.2 . . ?
C11 C10 H10 119.2 . . ?
C12 C11 C10 117.7(3) . . ?
C12 C11 C16 120.6(3) . . ?
C10 C11 C16 121.7(3) . . ?
C13 C12 C11 121.4(3) . . ?
C13 C12 H12 119.3 . . ?
C11 C12 H12 119.3 . . ?
C12 C13 C8 120.1(3) . . ?
C12 C13 H13 119.9 . . ?
C8 C13 H13 119.9 . . ?
N5 C14 C15 123.5(3) . . ?
N5 C14 H14 118.2 . . ?
C15 C14 H14 118.2 . . ?
C14 C15 C16 120.2(3) . . ?
C14 C15 H15 119.9 . . ?
C16 C15 H15 119.9 . . ?
C17 C16 C15 116.2(3) . . ?
C17 C16 C11 122.0(3) . . ?
C15 C16 C11 121.8(3) . . ?
C18 C17 C16 119.4(3) . . ?
C18 C17 H17 120.3 . . ?
C16 C17 H17 120.3 . . ?
N5 C18 C17 124.6(3) . . ?
N5 C18 H18 117.7 . . ?
C17 C18 H18 117.7 . . ?
O2 C19 O1 121.7(3) . . ?
O2 C19 C20 120.4(3) . . ?
O1 C19 C20 117.8(3) . . ?
C21 C20 C25 119.3(2) . . ?
C21 C20 C19 120.3(2) . . ?
C25 C20 C19 120.4(2) . . ?
C20 C21 C22 122.3(2) . . ?
C20 C21 H21 118.8 . . ?
C22 C21 H21 118.8 . . ?
C21 C22 C23 117.4(2) . . ?
C21 C22 C22 121.3(3) . 2_677 ?
C23 C22 C22 121.4(3) . 2_677 ?
C24 C23 C22 121.6(3) . . ?
C24 C23 H23 119.2 . . ?
C22 C23 H23 119.2 . . ?
C23 C24 C25 119.5(2) . . ?
C23 C24 C26 120.0(2) . . ?
C25 C24 C26 120.5(2) . . ?
C20 C25 C24 119.9(3) . . ?
C20 C25 H25 120.0 . . ?
C24 C25 H25 120.0 . . ?
O4 C26 O3 122.4(3) . . ?
O4 C26 C24 120.3(3) . . ?
O3 C26 C24 117.2(2) . . ?
C19 O1 Cd1 98.38(17) . . ?
Cd1 O1W H1WA 113.8 . . ?
Cd1 O1W H1WB 132.0 . . ?
H1WA O1W H1WB 108.7 . . ?
C19 O2 Cd1 85.75(16) . . ?
H2WA O2W H2WB 88.3 . . ?
C26 O3 Cd1 102.46(16) . 1_455 ?
C1 N1 C5 118.0(3) . . ?
C1 N1 Cd1 125.4(2) . . ?
C5 N1 Cd1 116.30(18) . . ?
C7 N2 C6 104.0(2) . . ?
C7 N2 Cd1 140.1(2) . . ?
C6 N2 Cd1 115.84(18) . . ?
C7 N3 N4 111.4(2) . . ?
C7 N3 H3 124.3 . . ?
N4 N3 H3 124.3 . . ?
C6 N4 N3 101.8(2) . . ?
C14 N5 C18 116.1(3) . . ?

loop_
_geom_bond_atom_site_label_1
_geom_bond_atom_site_label_2
_geom_bond_distance
_geom_bond_site_symmetry_2
_geom_bond_publ_flag
Cd1 O3 2.264(2) 1_655 y
Cd1 O1W 2.274(2) . y
Cd1 O1 2.276(2) . y
Cd1 N2 2.308(2) . y
Cd1 N1 2.421(2) . y
Cd1 O2 2.559(2) . y
C1 N1 1.336(4) . ?
C1 C2 1.377(4) . ?
C1 H1 0.9300 . ?
C2 C3 1.366(5) . ?
C2 H2 0.9300 . ?
C3 C4 1.377(4) . ?
C3 H3A 0.9300 . ?
C4 C5 1.385(4) . ?
C4 H4 0.9300 . ?
C5 N1 1.337(4) . ?
C5 C6 1.470(4) . ?
C6 N4 1.319(4) . ?
C6 N2 1.361(4) . ?
C7 N2 1.328(3) . ?
C7 N3 1.333(4) . ?
C7 C8 1.469(4) . ?
C8 C9 1.384(4) . ?
C8 C13 1.386(4) . ?
C9 C10 1.380(4) . ?
C9 H9 0.9300 . ?
C10 C11 1.389(4) . ?
C10 H10 0.9300 . ?
C11 C12 1.385(4) . ?
C11 C16 1.493(4) . ?
C12 C13 1.380(4) . ?
C12 H12 0.9300 . ?
C13 H13 0.9300 . ?
C14 N5 1.323(4) . ?
C14 C15 1.382(4) . ?
C14 H14 0.9300 . ?
C15 C16 1.385(4) . ?
C15 H15 0.9300 . ?
C16 C17 1.380(4) . ?
C17 C18 1.380(5) . ?
C17 H17 0.9300 . ?
C18 N5 1.324(4) . ?
C18 H18 0.9300 . ?
C19 O2 1.243(3) . ?
C19 O1 1.266(3) . ?
C19 C20 1.504(4) . ?
C20 C21 1.381(4) . ?
C20 C25 1.384(4) . ?
C21 C22 1.383(4) . ?
C21 H21 0.9300 . ?
C22 C23 1.392(4) . ?
C22 C22 1.501(5) 2_677 ?
C23 C24 1.385(4) . ?
C23 H23 0.9300 . ?
C24 C25 1.389(4) . ?
C24 C26 1.504(4) . ?
C25 H25 0.9300 . ?
C26 O4 1.234(3) . ?
C26 O3 1.275(3) . ?
O1W H1WA 0.8500 . ?
O1W H1WB 0.8500 . ?
O2W H2WA 0.8500 . ?
O2W H2WB 0.8499 . ?
O3 Cd1 2.264(2) 1_455 ?
N3 N4 1.361(3) . ?
N3 H3 0.8600 . ?

loop_
_geom_hbond_atom_site_label_D
_geom_hbond_atom_site_label_H
_geom_hbond_atom_site_label_A
_geom_hbond_distance_DH
_geom_hbond_distance_HA
_geom_hbond_distance_DA
_geom_hbond_angle_DHA
_geom_hbond_site_symmetry_A
O1W H1WA O2W 0.85 1.98 2.809(3) 163.9 2_676
O1W H1WB O3 0.85 1.83 2.674(3) 174.2 2_676
O2W H2WA N5 0.85 1.95 2.781(3) 166.8 1_554
O2W H2WB O2 0.85 1.95 2.696(3) 146.6 .
N3 H3 O2W 0.86 1.94 2.796(3) 173.5 2_666

loop_
_platon_squeeze_void_nr
_platon_squeeze_void_average_x
_platon_squeeze_void_average_y
_platon_squeeze_void_average_z
_platon_squeeze_void_volume
_platon_squeeze_void_count_electrons
_platon_squeeze_void_content
1 0.000 0.000 0.000 81 19 ' '
